data_7222144
loop_
_publ_author_name
'Chen, Hsing-Yin'
'Lee, Ying Hsien'
'Chiang, Michael, Y.'
'Lu, Wei-Yi'
'Tseng, Hsi-Ching'
'Chen, Yu-Hsieh'
'Lai, Yi-Chun'
'Lin, Chu-Chieh'
'Chen, Hsuan-Ying'

_publ_section_title
;
 Coordinating Effect in Ring-opening Polymerization of \e-Caprolactone
 Using Aluminum Complexes Bearing Bisphenolate as Catalysts
;
_journal_name_full 'RSC Adv.'
_journal_paper_doi 10.1039/C5RA10753A
_journal_year 2015
_chemical_formula_moiety 'C40 H55 Al Cl F O3'
_chemical_formula_sum 'C40 H55 Al Cl F O3'
_chemical_formula_weight 665.27
_chemical_name_systematic FCl-AlMe
_space_group_IT_number 7
_symmetry_cell_setting monoclinic
_symmetry_space_group_name_Hall 'P -2yc'
_symmetry_space_group_name_H-M 'P 1 c 1'
_atom_sites_solution_hydrogens geom
_atom_sites_solution_primary direct
_atom_sites_solution_secondary difmap
_audit_creation_method SHELXL-97
_audit_update_record
;
2015-08-14 deposited with the CCDC.
2015-09-11 downloaded from the CCDC.
;
_cell_angle_alpha 90.00
_cell_angle_beta 100.142(2)
_cell_angle_gamma 90.00
_cell_formula_units_Z 4
_cell_length_a 12.8572(3)
_cell_length_b 18.3621(4)
_cell_length_c 16.6259(3)
_cell_measurement_reflns_used 7167
_cell_measurement_temperature 150(2)
_cell_measurement_theta_max 29.1328
_cell_measurement_theta_min 2.7196
_cell_volume 3863.80(14)
_computing_cell_refinement
; 
CrysAlisPro, Agilent Technologies, 
Version 1.171.35.21 (release 20-01-2012 CrysAlis171 .NET) 
(compiled Jan 23 2012,18:06:46) 
;
_computing_data_collection
; 
CrysAlisPro, Agilent Technologies, 
Version 1.171.35.21 (release 20-01-2012 CrysAlis171 .NET) 
(compiled Jan 23 2012,18:06:46) 
;
_computing_data_reduction
; 
CrysAlisPro, Agilent Technologies, 
Version 1.171.35.21 (release 20-01-2012 CrysAlis171 .NET) 
(compiled Jan 23 2012,18:06:46) 
;
_computing_molecular_graphics 'Bruker SHELXTL'
_computing_publication_material 'Bruker SHELXTL'
_computing_structure_refinement 'SHELXL-97 (Sheldrick, 2008)'
_computing_structure_solution 'SHELXS-97 (Sheldrick, 2008)'
_diffrn_ambient_temperature 150(2)
_diffrn_detector_area_resol_mean 16.0690
_diffrn_measured_fraction_theta_full 0.999
_diffrn_measured_fraction_theta_max 0.999
_diffrn_measurement_device_type 'Xcalibur, Sapphire3, Gemini'
_diffrn_measurement_method '\w scans'
_diffrn_radiation_monochromator graphite
_diffrn_radiation_source 'Enhance (Mo) X-ray Source'
_diffrn_radiation_type 'Mo K\a'
_diffrn_radiation_wavelength 0.7107
_diffrn_reflns_av_R_equivalents 0.0260
_diffrn_reflns_av_unetI/netI 0.0457
_diffrn_reflns_limit_h_max 15
_diffrn_reflns_limit_h_min -14
_diffrn_reflns_limit_k_max 22
_diffrn_reflns_limit_k_min -22
_diffrn_reflns_limit_l_max 20
_diffrn_reflns_limit_l_min -20
_diffrn_reflns_number 22884
_diffrn_reflns_theta_full 26.00
_diffrn_reflns_theta_max 26.00
_diffrn_reflns_theta_min 2.73
_exptl_absorpt_coefficient_mu 0.160
_exptl_absorpt_correction_T_max 1.00000
_exptl_absorpt_correction_T_min 0.99050
_exptl_absorpt_correction_type multi-scan
_exptl_absorpt_process_details
; 
CrysAlisPro, Agilent Technologies, 
Version 1.171.35.21 (release 20-01-2012 CrysAlis171 .NET) 
(compiled Jan 23 2012,18:06:46) 
Empirical absorption correction using spherical harmonics, 
 implemented in SCALE3 ABSPACK scaling algorithm. 
;
_exptl_crystal_colour colorless
_exptl_crystal_density_diffrn 1.144
_exptl_crystal_density_method 'not measured'
_exptl_crystal_description parallel
_exptl_crystal_F_000 1432
_exptl_crystal_size_max 0.3
_exptl_crystal_size_mid 0.2
_exptl_crystal_size_min 0.15
_refine_diff_density_max 0.265
_refine_diff_density_min -0.241
_refine_diff_density_rms 0.040
_refine_ls_abs_structure_details 'Flack H D (1983), Acta Cryst. A39, 876-881'
_refine_ls_abs_structure_Flack 0.50(4)
_refine_ls_extinction_method none
_refine_ls_goodness_of_fit_ref 1.083
_refine_ls_hydrogen_treatment constr
_refine_ls_matrix_type full
_refine_ls_number_parameters 852
_refine_ls_number_reflns 13176
_refine_ls_number_restraints 2
_refine_ls_restrained_S_all 1.083
_refine_ls_R_factor_all 0.0549
_refine_ls_R_factor_gt 0.0419
_refine_ls_shift/su_max 0.000
_refine_ls_shift/su_mean 0.000
_refine_ls_structure_factor_coef Fsqd
_refine_ls_weighting_details 'calc w=1/[\s^2^(Fo^2^)+(0.0518P)^2^+0.0000P] where P=(Fo^2^+2Fc^2^)/3'
_refine_ls_weighting_scheme calc
_refine_ls_wR_factor_gt 0.0937
_refine_ls_wR_factor_ref 0.0999
_reflns_number_gt 11190
_reflns_number_total 13176
_reflns_threshold_expression >2sigma(I)
_cod_data_source_file c5ra10753a2.cif
_cod_data_source_block aloofphcl
_cod_database_code 7222144
_audit_block_doi 10.5517/cc13n1f7

loop_
_symmetry_equiv_pos_as_xyz
'x, y, z'
'x, -y, z+1/2'

loop_
_atom_site_label
_atom_site_type_symbol
_atom_site_fract_x
_atom_site_fract_y
_atom_site_fract_z
_atom_site_U_iso_or_equiv
_atom_site_adp_type
_atom_site_occupancy
_atom_site_symmetry_multiplicity
_atom_site_calc_flag
_atom_site_refinement_flags
_atom_site_disorder_assembly
_atom_site_disorder_group
Al1 Al 0.59255(6) 0.20483(4) 0.29957(4) 0.02476(17) Uani 1 1 d . A .
Al2 Al 0.09408(6) 0.29554(4) 0.62985(5) 0.02563(18) Uani 1 1 d . . .
F1 F 0.88479(12) 0.09572(9) 0.55431(9) 0.0403(4) Uani 1 1 d . . .
F2 F -0.16163(14) 0.44412(12) 0.35930(10) 0.0616(6) Uani 1 1 d . . .
Cl1 Cl 0.48498(5) 0.08842(5) 0.52607(4) 0.04403(19) Uani 1 1 d . . .
Cl2 Cl 0.23086(6) 0.38087(4) 0.42035(4) 0.0454(2) Uani 1 1 d . . .
O1 O 0.72338(14) 0.18068(9) 0.31111(11) 0.0293(4) Uani 1 1 d . . .
O2 O 0.50793(14) 0.13622(9) 0.31625(10) 0.0272(4) Uani 1 1 d . . .
O3 O 0.59402(16) 0.26308(9) 0.39319(11) 0.0364(5) Uani 1 1 d . . .
O4 O 0.17639(14) 0.36915(9) 0.62770(10) 0.0283(4) Uani 1 1 d . . .
O5 O -0.03779(13) 0.31371(9) 0.59589(11) 0.0266(4) Uani 1 1 d . . .
O6 O 0.12564(14) 0.23638(10) 0.54430(11) 0.0312(4) Uani 1 1 d . . .
C1 C 0.7896(2) 0.12347(13) 0.33249(15) 0.0231(5) Uani 1 1 d . . .
C2 C 0.87220(19) 0.11165(13) 0.28901(15) 0.0232(5) Uani 1 1 d . . .
C3 C 0.9402(2) 0.05305(13) 0.31259(15) 0.0240(5) Uani 1 1 d . . .
H3A H 0.9970 0.0451 0.2840 0.029 Uiso 1 1 calc R . .
C4 C 0.92866(19) 0.00574(13) 0.37613(15) 0.0229(5) Uani 1 1 d . . .
C5 C 0.84370(19) 0.01834(13) 0.41522(14) 0.0212(5) Uani 1 1 d . . .
H5A H 0.8312 -0.0149 0.4563 0.025 Uiso 1 1 calc R . .
C6 C 0.77596(18) 0.07735(12) 0.39717(14) 0.0183(5) Uani 1 1 d . . .
C7 C 0.68049(19) 0.08750(12) 0.43955(14) 0.0186(5) Uani 1 1 d . . .
H7A H 0.6549 0.1385 0.4282 0.022 Uiso 1 1 calc R . .
C8 C 0.6988(2) 0.07735(12) 0.53287(15) 0.0205(5) Uani 1 1 d . . .
C9 C 0.7966(2) 0.07845(13) 0.58423(15) 0.0254(6) Uani 1 1 d . . .
C10 C 0.8122(2) 0.06466(14) 0.66738(15) 0.0310(6) Uani 1 1 d . . .
H10A H 0.8816 0.0629 0.6985 0.037 Uiso 1 1 calc R . .
C11 C 0.7259(2) 0.05357(14) 0.70442(16) 0.0338(7) Uani 1 1 d . . .
H11A H 0.7352 0.0419 0.7609 0.041 Uiso 1 1 calc R . .
C12 C 0.6275(2) 0.05946(14) 0.65965(16) 0.0321(6) Uani 1 1 d . . .
H12A H 0.5674 0.0548 0.6853 0.039 Uiso 1 1 calc R . .
C13 C 0.6145(2) 0.07237(13) 0.57566(15) 0.0264(6) Uani 1 1 d . . .
C14 C 0.59390(18) 0.03652(12) 0.39431(14) 0.0184(5) Uani 1 1 d . . .
C15 C 0.51424(19) 0.06401(13) 0.33288(14) 0.0204(5) Uani 1 1 d . . .
C16 C 0.43745(19) 0.01640(14) 0.28977(15) 0.0231(5) Uani 1 1 d . . .
C17 C 0.4455(2) -0.05739(13) 0.31051(15) 0.0244(6) Uani 1 1 d . . .
H17A H 0.3943 -0.0898 0.2820 0.029 Uiso 1 1 calc R . .
C18 C 0.5237(2) -0.08601(13) 0.37012(15) 0.0236(6) Uani 1 1 d . . .
C19 C 0.5969(2) -0.03737(13) 0.41178(14) 0.0217(5) Uani 1 1 d . . .
H19A H 0.6508 -0.0554 0.4536 0.026 Uiso 1 1 calc R . .
C20 C 0.8863(2) 0.16006(15) 0.21594(16) 0.0330(6) Uani 1 1 d . . .
C21 C 0.9823(3) 0.13753(19) 0.17873(19) 0.0499(8) Uani 1 1 d . . .
H21A H 0.9755 0.0862 0.1623 0.075 Uiso 1 1 calc R . .
H21B H 1.0468 0.1441 0.2193 0.075 Uiso 1 1 calc R . .
H21C H 0.9860 0.1678 0.1308 0.075 Uiso 1 1 calc R . .
C22 C 0.9009(3) 0.24127(16) 0.24077(19) 0.0435(8) Uani 1 1 d . . .
H22A H 0.9627 0.2464 0.2842 0.065 Uiso 1 1 calc R . .
H22B H 0.8378 0.2586 0.2606 0.065 Uiso 1 1 calc R . .
H22C H 0.9112 0.2702 0.1933 0.065 Uiso 1 1 calc R . .
C23 C 0.7887(2) 0.15236(17) 0.14756(17) 0.0413(7) Uani 1 1 d . . .
H23A H 0.7792 0.1011 0.1317 0.062 Uiso 1 1 calc R . .
H23B H 0.7992 0.1814 0.1001 0.062 Uiso 1 1 calc R . .
H23C H 0.7258 0.1698 0.1675 0.062 Uiso 1 1 calc R . .
C24 C 1.0046(2) -0.05803(14) 0.40307(16) 0.0307(6) Uani 1 1 d . . .
C25 C 1.0586(3) -0.04567(19) 0.49201(19) 0.0529(9) Uani 1 1 d . . .
H25A H 1.1071 -0.0860 0.5097 0.079 Uiso 1 1 calc R . .
H25B H 1.0049 -0.0433 0.5271 0.079 Uiso 1 1 calc R . .
H25C H 1.0982 0.0002 0.4960 0.079 Uiso 1 1 calc R . .
C26 C 1.0917(2) -0.06410(17) 0.35109(19) 0.0430(8) Uani 1 1 d . . .
H26A H 1.1380 -0.1052 0.3704 0.064 Uiso 1 1 calc R . .
H26B H 1.1332 -0.0191 0.3559 0.064 Uiso 1 1 calc R . .
H26C H 1.0596 -0.0719 0.2938 0.064 Uiso 1 1 calc R . .
C27 C 0.9424(3) -0.12894(16) 0.3961(2) 0.0546(9) Uani 1 1 d . . .
H27A H 0.9906 -0.1696 0.4132 0.082 Uiso 1 1 calc R . .
H27B H 0.9078 -0.1362 0.3393 0.082 Uiso 1 1 calc R . .
H27C H 0.8888 -0.1267 0.4313 0.082 Uiso 1 1 calc R . .
C28 C 0.3482(2) 0.04512(15) 0.22280(16) 0.0286(6) Uani 1 1 d . . .
C29 C 0.2752(2) -0.01628(17) 0.18525(19) 0.0423(8) Uani 1 1 d . . .
H29A H 0.2196 0.0038 0.1431 0.063 Uiso 1 1 calc R . .
H29B H 0.2429 -0.0395 0.2279 0.063 Uiso 1 1 calc R . .
H29C H 0.3161 -0.0524 0.1607 0.063 Uiso 1 1 calc R . .
C30 C 0.3932(2) 0.08146(16) 0.15305(17) 0.0365(7) Uani 1 1 d . . .
H30A H 0.3350 0.0992 0.1115 0.055 Uiso 1 1 calc R . .
H30B H 0.4350 0.0459 0.1284 0.055 Uiso 1 1 calc R . .
H30C H 0.4383 0.1225 0.1747 0.055 Uiso 1 1 calc R . .
C31 C 0.2801(2) 0.10032(17) 0.2599(2) 0.0433(8) Uani 1 1 d . . .
H31A H 0.2237 0.1184 0.2171 0.065 Uiso 1 1 calc R . .
H31B H 0.3243 0.1412 0.2834 0.065 Uiso 1 1 calc R . .
H31C H 0.2489 0.0766 0.3028 0.065 Uiso 1 1 calc R . .
C32 C 0.5333(2) -0.16749(13) 0.39129(16) 0.0318(6) Uani 1 1 d . . .
C33 C 0.6406(3) -0.19488(16) 0.3753(2) 0.0600(10) Uani 1 1 d . . .
H33A H 0.6478 -0.2468 0.3886 0.090 Uiso 1 1 calc R . .
H33B H 0.6974 -0.1677 0.4095 0.090 Uiso 1 1 calc R . .
H33C H 0.6450 -0.1876 0.3176 0.090 Uiso 1 1 calc R . .
C34 C 0.5296(3) -0.17907(16) 0.48102(17) 0.0447(8) Uani 1 1 d . . .
H34A H 0.5358 -0.2312 0.4937 0.067 Uiso 1 1 calc R . .
H34B H 0.4624 -0.1607 0.4930 0.067 Uiso 1 1 calc R . .
H34C H 0.5882 -0.1528 0.5144 0.067 Uiso 1 1 calc R . .
C35 C 0.4458(3) -0.21294(16) 0.3411(2) 0.0613(11) Uani 1 1 d . . .
H35A H 0.4555 -0.2643 0.3569 0.092 Uiso 1 1 calc R . .
H35B H 0.4488 -0.2077 0.2829 0.092 Uiso 1 1 calc R . .
H35C H 0.3770 -0.1961 0.3513 0.092 Uiso 1 1 calc R . .
C36 C 0.5405(3) 0.26984(16) 0.20957(19) 0.0456(8) Uani 1 1 d . . .
H36A H 0.5371 0.2437 0.1578 0.068 Uiso 1 1 calc R A .
H36B H 0.5883 0.3116 0.2110 0.068 Uiso 1 1 calc R . .
H36C H 0.4698 0.2871 0.2145 0.068 Uiso 1 1 calc R . .
C41 C 0.18457(19) 0.43872(13) 0.60336(15) 0.0216(5) Uani 1 1 d . . .
C42 C 0.2648(2) 0.48429(14) 0.64559(15) 0.0235(5) Uani 1 1 d . . .
C43 C 0.2692(2) 0.55536(14) 0.61917(15) 0.0278(6) Uani 1 1 d . . .
H43A H 0.3224 0.5863 0.6479 0.033 Uiso 1 1 calc R . .
C44 C 0.1999(2) 0.58440(13) 0.55247(15) 0.0259(6) Uani 1 1 d . . .
C45 C 0.1256(2) 0.53749(13) 0.50989(15) 0.0240(6) Uani 1 1 d . . .
H45A H 0.0793 0.5549 0.4630 0.029 Uiso 1 1 calc R . .
C46 C 0.11727(19) 0.46568(13) 0.53401(14) 0.0209(5) Uani 1 1 d . . .
C47 C 0.03089(19) 0.41625(13) 0.48744(15) 0.0210(5) Uani 1 1 d . . .
H47A H 0.0545 0.3652 0.5016 0.025 Uiso 1 1 calc R . .
C48 C 0.02310(19) 0.42282(12) 0.39454(15) 0.0213(5) Uani 1 1 d . . .
C49 C 0.1124(2) 0.40966(14) 0.35929(16) 0.0297(6) Uani 1 1 d . . .
C50 C 0.1156(3) 0.41530(17) 0.27709(18) 0.0448(8) Uani 1 1 d . . .
H50A H 0.1788 0.4049 0.2571 0.054 Uiso 1 1 calc R . .
C51 C 0.0253(3) 0.43640(17) 0.22412(18) 0.0499(9) Uani 1 1 d . . .
H51A H 0.0269 0.4436 0.1678 0.060 Uiso 1 1 calc R . .
C52 C -0.0661(3) 0.44678(16) 0.25383(18) 0.0446(8) Uani 1 1 d . . .
H52A H -0.1291 0.4601 0.2178 0.054 Uiso 1 1 calc R . .
C53 C -0.0672(2) 0.43787(14) 0.33625(17) 0.0332(6) Uani 1 1 d . . .
C54 C -0.06758(19) 0.42776(13) 0.52504(15) 0.0213(5) Uani 1 1 d . . .
C55 C -0.1244(2) 0.49294(13) 0.51310(15) 0.0249(6) Uani 1 1 d . . .
H55A H -0.1026 0.5290 0.4786 0.030 Uiso 1 1 calc R . .
C56 C -0.2113(2) 0.50697(13) 0.54960(15) 0.0254(6) Uani 1 1 d . B .
C57 C -0.2380(2) 0.45410(14) 0.60201(16) 0.0286(6) Uani 1 1 d . . .
H57A H -0.2981 0.4624 0.6267 0.034 Uiso 1 1 calc R . .
C58 C -0.1818(2) 0.38949(13) 0.62069(15) 0.0268(6) Uani 1 1 d . . .
C59 C -0.09530(19) 0.37656(12) 0.58026(15) 0.0221(5) Uani 1 1 d . . .
C60 C 0.3470(2) 0.45365(17) 0.71705(17) 0.0347(7) Uani 1 1 d . . .
C61 C 0.4082(3) 0.39161(19) 0.6850(2) 0.0498(9) Uani 1 1 d . . .
H61A H 0.4603 0.3720 0.7299 0.075 Uiso 1 1 calc R . .
H61B H 0.4445 0.4102 0.6421 0.075 Uiso 1 1 calc R . .
H61C H 0.3590 0.3530 0.6626 0.075 Uiso 1 1 calc R . .
C62 C 0.2941(3) 0.42631(17) 0.78759(17) 0.0418(8) Uani 1 1 d . . .
H62A H 0.3482 0.4073 0.8315 0.063 Uiso 1 1 calc R . .
H62B H 0.2438 0.3875 0.7677 0.063 Uiso 1 1 calc R . .
H62C H 0.2567 0.4667 0.8085 0.063 Uiso 1 1 calc R . .
C63 C 0.4283(3) 0.5124(2) 0.7528(2) 0.0581(10) Uani 1 1 d . . .
H63A H 0.4791 0.4914 0.7976 0.087 Uiso 1 1 calc R . .
H63B H 0.3916 0.5533 0.7733 0.087 Uiso 1 1 calc R . .
H63C H 0.4658 0.5297 0.7099 0.087 Uiso 1 1 calc R . .
C64 C 0.2083(2) 0.66514(14) 0.52941(17) 0.0362(7) Uani 1 1 d . . .
C65 C 0.1904(3) 0.71275(17) 0.6011(2) 0.0626(10) Uani 1 1 d . . .
H65A H 0.1958 0.7642 0.5867 0.094 Uiso 1 1 calc R . .
H65B H 0.2439 0.7014 0.6492 0.094 Uiso 1 1 calc R . .
H65C H 0.1199 0.7031 0.6135 0.094 Uiso 1 1 calc R . .
C66 C 0.3200(3) 0.68051(18) 0.5119(2) 0.0547(9) Uani 1 1 d . . .
H66A H 0.3254 0.7319 0.4972 0.082 Uiso 1 1 calc R . .
H66B H 0.3332 0.6498 0.4665 0.082 Uiso 1 1 calc R . .
H66C H 0.3724 0.6696 0.5607 0.082 Uiso 1 1 calc R . .
C67 C 0.1305(3) 0.68477(17) 0.4532(2) 0.0608(11) Uani 1 1 d . . .
H67A H 0.1383 0.7364 0.4404 0.091 Uiso 1 1 calc R . .
H67B H 0.0584 0.6757 0.4623 0.091 Uiso 1 1 calc R . .
H67C H 0.1444 0.6549 0.4074 0.091 Uiso 1 1 calc R . .
C68 C -0.2750(2) 0.57820(15) 0.53026(18) 0.0392(8) Uani 1 1 d . . .
C72 C -0.2107(2) 0.33634(16) 0.68490(18) 0.0386(7) Uani 1 1 d . . .
C73 C -0.1200(3) 0.3338(2) 0.75855(19) 0.0536(9) Uani 1 1 d . . .
H73A H -0.1382 0.3000 0.7995 0.080 Uiso 1 1 calc R . .
H73B H -0.1086 0.3825 0.7825 0.080 Uiso 1 1 calc R . .
H73C H -0.0553 0.3172 0.7407 0.080 Uiso 1 1 calc R . .
C74 C -0.2327(3) 0.26024(17) 0.6494(2) 0.0574(9) Uani 1 1 d . . .
H74A H -0.2510 0.2277 0.6915 0.086 Uiso 1 1 calc R . .
H74B H -0.1697 0.2418 0.6305 0.086 Uiso 1 1 calc R . .
H74C H -0.2918 0.2623 0.6033 0.086 Uiso 1 1 calc R . .
C75 C -0.3105(3) 0.3605(2) 0.7167(2) 0.0571(9) Uani 1 1 d . . .
H75A H -0.3263 0.3253 0.7572 0.086 Uiso 1 1 calc R . .
H75B H -0.3701 0.3628 0.6710 0.086 Uiso 1 1 calc R . .
H75C H -0.2988 0.4086 0.7420 0.086 Uiso 1 1 calc R . .
C76 C 0.1316(3) 0.23416(16) 0.72545(19) 0.0438(8) Uani 1 1 d . . .
H76A H 0.1179 0.2604 0.7739 0.066 Uiso 1 1 calc R . .
H76B H 0.2067 0.2215 0.7325 0.066 Uiso 1 1 calc R . .
H76C H 0.0891 0.1896 0.7183 0.066 Uiso 1 1 calc R . .
C77 C 0.0547(2) 0.20468(17) 0.47430(19) 0.0432(7) Uani 1 1 d . . .
H77A H 0.0018 0.2408 0.4488 0.052 Uiso 1 1 calc R . .
H77B H 0.0174 0.1616 0.4911 0.052 Uiso 1 1 calc R . .
C78 C 0.1273(3) 0.1833(2) 0.4163(2) 0.0590(10) Uani 1 1 d . . .
H78A H 0.0981 0.1416 0.3817 0.071 Uiso 1 1 calc R . .
H78B H 0.1389 0.2246 0.3807 0.071 Uiso 1 1 calc R . .
C79 C 0.2273(3) 0.1626(2) 0.4715(2) 0.0577(10) Uani 1 1 d . . .
H79A H 0.2887 0.1693 0.4437 0.069 Uiso 1 1 calc R . .
H79B H 0.2248 0.1111 0.4887 0.069 Uiso 1 1 calc R . .
C80 C 0.2351(2) 0.21254(17) 0.54410(19) 0.0436(8) Uani 1 1 d . . .
H80A H 0.2639 0.1864 0.5953 0.052 Uiso 1 1 calc R . .
H80B H 0.2811 0.2547 0.5383 0.052 Uiso 1 1 calc R . .
C37 C 0.6833(4) 0.3178(2) 0.4084(3) 0.0400(10) Uani 0.767(5) 1 d P A 1
H37A H 0.7320 0.3076 0.4603 0.048 Uiso 0.767(5) 1 calc PR A 1
H37B H 0.7238 0.3184 0.3630 0.048 Uiso 0.767(5) 1 calc PR A 1
C38 C 0.6245(4) 0.3880(2) 0.4129(3) 0.0506(13) Uani 0.767(5) 1 d P A 1
H38A H 0.6702 0.4248 0.4453 0.061 Uiso 0.767(5) 1 calc PR A 1
H38B H 0.5986 0.4077 0.3576 0.061 Uiso 0.767(5) 1 calc PR A 1
C39 C 0.5343(4) 0.3670(4) 0.4543(5) 0.0551(17) Uani 0.767(5) 1 d P A 1
H39A H 0.4752 0.4021 0.4418 0.066 Uiso 0.767(5) 1 calc PR A 1
H39B H 0.5569 0.3638 0.5143 0.066 Uiso 0.767(5) 1 calc PR A 1
C40 C 0.5031(4) 0.2917(3) 0.4168(4) 0.0464(12) Uani 0.767(5) 1 d P A 1
H40A H 0.4787 0.2595 0.4575 0.056 Uiso 0.767(5) 1 calc PR A 1
H40B H 0.4456 0.2964 0.3690 0.056 Uiso 0.767(5) 1 calc PR A 1
C37' C 0.6338(12) 0.3330(9) 0.4197(10) 0.0400(10) Uani 0.233(5) 1 d P A 2
H37C H 0.7031 0.3278 0.4561 0.048 Uiso 0.233(5) 1 calc PR A 2
H37D H 0.6439 0.3626 0.3719 0.048 Uiso 0.233(5) 1 calc PR A 2
C38' C 0.5665(18) 0.3662(14) 0.4594(19) 0.0506(13) Uani 0.233(5) 1 d P A 2
H38C H 0.5244 0.4012 0.4218 0.061 Uiso 0.233(5) 1 calc PR A 2
H38D H 0.6075 0.3945 0.5050 0.061 Uiso 0.233(5) 1 calc PR A 2
C39' C 0.4939(12) 0.3181(8) 0.4927(10) 0.0551(17) Uani 0.233(5) 1 d P A 2
H39C H 0.4282 0.3433 0.5000 0.066 Uiso 0.233(5) 1 calc PR A 2
H39D H 0.5274 0.2952 0.5448 0.066 Uiso 0.233(5) 1 calc PR A 2
C40' C 0.4752(15) 0.2641(10) 0.4232(14) 0.0464(12) Uani 0.233(5) 1 d P A 2
H40C H 0.4188 0.2809 0.3787 0.056 Uiso 0.233(5) 1 calc PR A 2
H40D H 0.4566 0.2155 0.4420 0.056 Uiso 0.233(5) 1 calc PR A 2
C69 C -0.349(2) 0.5749(18) 0.4542(17) 0.055(3) Uani 0.358(6) 1 d P B 1
H69A H -0.3634 0.6243 0.4327 0.082 Uiso 0.358(6) 1 calc PR B 1
H69B H -0.4149 0.5524 0.4635 0.082 Uiso 0.358(6) 1 calc PR B 1
H69C H -0.3187 0.5457 0.4146 0.082 Uiso 0.358(6) 1 calc PR B 1
C70 C -0.2236(18) 0.6414(12) 0.5678(17) 0.083(4) Uani 0.358(6) 1 d P B 1
H70A H -0.1510 0.6433 0.5573 0.124 Uiso 0.358(6) 1 calc PR B 1
H70B H -0.2225 0.6395 0.6268 0.124 Uiso 0.358(6) 1 calc PR B 1
H70C H -0.2620 0.6850 0.5450 0.124 Uiso 0.358(6) 1 calc PR B 1
C71 C -0.3181(10) 0.6094(6) 0.6002(7) 0.0613(17) Uani 0.358(6) 1 d P B 1
H71A H -0.2600 0.6284 0.6409 0.092 Uiso 0.358(6) 1 calc PR B 1
H71B H -0.3555 0.5714 0.6251 0.092 Uiso 0.358(6) 1 calc PR B 1
H71C H -0.3672 0.6490 0.5807 0.092 Uiso 0.358(6) 1 calc PR B 1
C69' C -0.3197(11) 0.5803(9) 0.4360(8) 0.055(3) Uani 0.642(6) 1 d P B 2
H69D H -0.3743 0.6180 0.4246 0.082 Uiso 0.642(6) 1 calc PR B 2
H69E H -0.3505 0.5328 0.4184 0.082 Uiso 0.642(6) 1 calc PR B 2
H69F H -0.2623 0.5913 0.4062 0.082 Uiso 0.642(6) 1 calc PR B 2
C70' C -0.1941(9) 0.6427(6) 0.5298(8) 0.083(4) Uani 0.642(6) 1 d P B 2
H70D H -0.2308 0.6893 0.5320 0.124 Uiso 0.642(6) 1 calc PR B 2
H70E H -0.1639 0.6405 0.4797 0.124 Uiso 0.642(6) 1 calc PR B 2
H70F H -0.1375 0.6385 0.5774 0.124 Uiso 0.642(6) 1 calc PR B 2
C71' C -0.3789(5) 0.5745(3) 0.5697(4) 0.0613(17) Uani 0.642(6) 1 d P B 2
H71D H -0.3592 0.5730 0.6293 0.092 Uiso 0.642(6) 1 calc PR B 2
H71E H -0.4190 0.5306 0.5505 0.092 Uiso 0.642(6) 1 calc PR B 2
H71F H -0.4224 0.6177 0.5535 0.092 Uiso 0.642(6) 1 calc PR B 2

loop_
_atom_site_aniso_label
_atom_site_aniso_U_11
_atom_site_aniso_U_22
_atom_site_aniso_U_33
_atom_site_aniso_U_23
_atom_site_aniso_U_13
_atom_site_aniso_U_12
Al1 0.0264(4) 0.0222(4) 0.0251(4) 0.0052(3) 0.0028(3) 0.0018(3)
Al2 0.0299(4) 0.0239(4) 0.0241(4) 0.0055(3) 0.0073(3) 0.0041(3)
F1 0.0249(8) 0.0711(11) 0.0242(8) -0.0071(8) 0.0027(7) -0.0128(8)
F2 0.0328(10) 0.1124(16) 0.0337(10) -0.0164(10) -0.0105(8) 0.0182(10)
Cl1 0.0236(4) 0.0781(5) 0.0314(4) -0.0049(4) 0.0075(3) 0.0078(3)
Cl2 0.0287(4) 0.0695(5) 0.0382(4) -0.0122(4) 0.0063(3) 0.0069(3)
O1 0.0262(10) 0.0296(9) 0.0341(10) 0.0124(8) 0.0107(8) 0.0054(8)
O2 0.0247(9) 0.0234(9) 0.0305(10) 0.0031(7) -0.0031(8) 0.0016(7)
O3 0.0462(12) 0.0242(9) 0.0383(11) -0.0053(8) 0.0062(10) -0.0012(8)
O4 0.0287(10) 0.0296(9) 0.0245(9) 0.0077(8) -0.0012(8) -0.0006(8)
O5 0.0287(10) 0.0210(8) 0.0328(10) 0.0058(7) 0.0130(8) 0.0030(7)
O6 0.0238(10) 0.0355(10) 0.0334(10) -0.0049(8) 0.0028(8) 0.0054(8)
C1 0.0221(13) 0.0265(13) 0.0193(12) 0.0044(10) -0.0006(10) -0.0019(10)
C2 0.0192(13) 0.0296(13) 0.0202(13) 0.0029(10) 0.0014(10) -0.0055(10)
C3 0.0204(13) 0.0329(13) 0.0181(12) -0.0020(11) 0.0016(10) -0.0034(10)
C4 0.0209(13) 0.0261(13) 0.0204(13) -0.0020(10) 0.0002(11) 0.0000(10)
C5 0.0248(13) 0.0247(12) 0.0129(11) 0.0013(10) 0.0005(10) -0.0039(10)
C6 0.0165(12) 0.0223(12) 0.0156(12) -0.0019(10) 0.0012(10) -0.0027(9)
C7 0.0211(13) 0.0175(11) 0.0165(12) 0.0035(9) 0.0017(10) -0.0007(9)
C8 0.0257(13) 0.0167(11) 0.0192(13) -0.0025(10) 0.0045(10) -0.0011(10)
C9 0.0271(14) 0.0285(13) 0.0214(13) -0.0036(11) 0.0064(11) -0.0032(11)
C10 0.0372(16) 0.0322(14) 0.0212(14) -0.0021(11) -0.0011(12) 0.0030(12)
C11 0.0506(19) 0.0335(15) 0.0166(13) 0.0011(11) 0.0042(13) -0.0022(13)
C12 0.0325(16) 0.0424(15) 0.0242(14) 0.0007(12) 0.0125(13) -0.0059(12)
C13 0.0263(14) 0.0301(13) 0.0225(14) 0.0004(11) 0.0033(11) -0.0013(11)
C14 0.0183(12) 0.0222(12) 0.0162(12) -0.0007(10) 0.0072(10) -0.0017(9)
C15 0.0209(13) 0.0212(12) 0.0203(13) 0.0005(10) 0.0066(10) -0.0007(9)
C16 0.0170(12) 0.0344(14) 0.0183(12) -0.0007(11) 0.0040(10) -0.0028(10)
C17 0.0268(14) 0.0290(13) 0.0188(13) -0.0056(11) 0.0076(11) -0.0118(10)
C18 0.0309(14) 0.0230(12) 0.0185(13) -0.0001(10) 0.0087(11) -0.0033(10)
C19 0.0247(13) 0.0254(13) 0.0156(12) 0.0007(10) 0.0053(10) 0.0001(10)
C20 0.0311(15) 0.0403(16) 0.0290(15) 0.0108(12) 0.0095(12) -0.0021(12)
C21 0.0442(19) 0.069(2) 0.0415(18) 0.0214(17) 0.0216(15) 0.0066(16)
C22 0.0441(18) 0.0428(17) 0.0438(18) 0.0148(14) 0.0082(14) -0.0092(14)
C23 0.0468(19) 0.0533(18) 0.0224(14) 0.0135(13) 0.0022(13) -0.0009(15)
C24 0.0260(15) 0.0376(15) 0.0283(14) 0.0015(12) 0.0044(12) 0.0094(11)
C25 0.047(2) 0.074(2) 0.0348(17) 0.0082(17) -0.0001(15) 0.0321(17)
C26 0.0370(18) 0.0466(17) 0.0469(19) 0.0033(14) 0.0118(15) 0.0189(13)
C27 0.0378(19) 0.0365(17) 0.089(3) 0.0168(17) 0.0097(18) 0.0097(14)
C28 0.0194(14) 0.0378(14) 0.0267(14) -0.0026(12) -0.0009(11) -0.0030(11)
C29 0.0307(17) 0.0537(19) 0.0375(17) -0.0016(14) -0.0080(13) -0.0066(14)
C30 0.0394(17) 0.0463(17) 0.0216(14) 0.0028(13) -0.0005(13) 0.0014(13)
C31 0.0235(15) 0.0532(18) 0.0521(19) 0.0009(15) 0.0036(14) 0.0083(13)
C32 0.0435(17) 0.0231(13) 0.0275(14) 0.0015(11) 0.0032(13) -0.0099(12)
C33 0.074(3) 0.0249(15) 0.089(3) 0.0047(16) 0.036(2) 0.0082(15)
C34 0.066(2) 0.0315(15) 0.0340(16) 0.0090(13) 0.0005(16) -0.0158(14)
C35 0.097(3) 0.0304(15) 0.0443(19) 0.0029(15) -0.0199(19) -0.0235(17)
C36 0.054(2) 0.0403(17) 0.0395(17) 0.0151(14) -0.0006(15) 0.0041(14)
C41 0.0211(13) 0.0263(13) 0.0190(13) 0.0027(10) 0.0080(10) 0.0004(10)
C42 0.0211(13) 0.0339(14) 0.0154(12) -0.0030(11) 0.0025(10) 0.0002(10)
C43 0.0227(14) 0.0393(15) 0.0216(14) -0.0075(12) 0.0046(11) -0.0108(11)
C44 0.0295(14) 0.0281(13) 0.0214(13) 0.0012(11) 0.0081(11) -0.0059(11)
C45 0.0232(13) 0.0290(13) 0.0186(12) 0.0033(10) 0.0000(10) -0.0028(10)
C46 0.0189(13) 0.0255(12) 0.0187(12) 0.0009(10) 0.0039(10) -0.0007(10)
C47 0.0195(13) 0.0218(12) 0.0204(12) 0.0027(10) 0.0002(10) -0.0014(9)
C48 0.0266(14) 0.0186(11) 0.0177(12) 0.0025(10) 0.0012(10) -0.0043(10)
C49 0.0288(15) 0.0353(14) 0.0246(14) -0.0007(11) 0.0040(12) -0.0064(11)
C50 0.049(2) 0.0598(19) 0.0275(15) -0.0052(14) 0.0120(15) -0.0192(16)
C51 0.076(3) 0.0540(19) 0.0204(15) 0.0019(14) 0.0101(17) -0.0173(18)
C52 0.063(2) 0.0381(16) 0.0245(15) -0.0015(13) -0.0148(16) 0.0048(15)
C53 0.0319(15) 0.0374(15) 0.0280(15) -0.0009(12) -0.0014(12) 0.0049(12)
C54 0.0184(12) 0.0241(13) 0.0188(12) -0.0006(10) -0.0036(10) -0.0049(10)
C55 0.0266(14) 0.0214(12) 0.0232(13) 0.0021(10) -0.0054(11) -0.0012(10)
C56 0.0261(14) 0.0266(13) 0.0199(13) -0.0037(10) -0.0062(11) 0.0049(10)
C57 0.0223(14) 0.0367(15) 0.0261(14) -0.0079(12) 0.0024(11) 0.0051(11)
C58 0.0273(15) 0.0281(13) 0.0245(14) -0.0031(11) 0.0033(11) -0.0010(11)
C59 0.0236(13) 0.0193(12) 0.0228(13) -0.0039(10) 0.0024(11) 0.0013(10)
C60 0.0250(15) 0.0505(17) 0.0253(14) 0.0018(13) -0.0046(12) 0.0001(12)
C61 0.0315(17) 0.073(2) 0.0421(18) 0.0079(17) -0.0011(14) 0.0154(15)
C62 0.0482(19) 0.0503(17) 0.0237(15) 0.0087(13) -0.0025(14) 0.0022(14)
C63 0.045(2) 0.073(2) 0.045(2) 0.0072(18) -0.0238(17) -0.0172(17)
C64 0.0474(18) 0.0276(14) 0.0340(16) 0.0006(12) 0.0081(14) -0.0122(13)
C65 0.099(3) 0.0322(17) 0.061(2) -0.0044(16) 0.026(2) -0.0022(17)
C66 0.065(2) 0.0499(18) 0.0518(19) 0.0070(16) 0.0170(17) -0.0233(17)
C67 0.079(3) 0.0318(16) 0.062(2) 0.0181(16) -0.013(2) -0.0127(16)
C68 0.0452(19) 0.0350(15) 0.0329(16) -0.0041(13) -0.0053(14) 0.0197(13)
C72 0.0382(17) 0.0403(16) 0.0442(17) 0.0086(13) 0.0262(14) 0.0083(13)
C73 0.063(2) 0.068(2) 0.0363(17) 0.0213(16) 0.0268(17) 0.0241(18)
C74 0.064(2) 0.0375(17) 0.081(3) 0.0082(17) 0.041(2) -0.0080(15)
C75 0.050(2) 0.073(2) 0.058(2) 0.0180(18) 0.0379(18) 0.0176(17)
C76 0.053(2) 0.0411(16) 0.0385(16) 0.0168(14) 0.0117(15) 0.0098(14)
C77 0.0257(16) 0.0520(18) 0.0505(19) -0.0165(15) 0.0029(14) -0.0053(13)
C78 0.042(2) 0.074(2) 0.058(2) -0.0307(19) 0.0031(17) 0.0011(17)
C79 0.042(2) 0.067(2) 0.063(2) -0.0286(19) 0.0071(17) 0.0094(17)
C80 0.0313(17) 0.0523(18) 0.0447(18) -0.0099(15) 0.0002(14) 0.0161(13)
C37 0.034(3) 0.032(2) 0.051(2) -0.0150(17) -0.002(2) -0.0042(19)
C38 0.055(3) 0.028(2) 0.062(3) -0.0097(19) -0.006(2) 0.0026(18)
C39 0.041(3) 0.060(3) 0.060(3) -0.024(2) -0.003(3) 0.025(3)
C40 0.034(3) 0.050(3) 0.058(2) -0.018(3) 0.016(2) 0.003(2)
C37' 0.034(3) 0.032(2) 0.051(2) -0.0150(17) -0.002(2) -0.0042(19)
C38' 0.055(3) 0.028(2) 0.062(3) -0.0097(19) -0.006(2) 0.0026(18)
C39' 0.041(3) 0.060(3) 0.060(3) -0.024(2) -0.003(3) 0.025(3)
C40' 0.034(3) 0.050(3) 0.058(2) -0.018(3) 0.016(2) 0.003(2)
C69 0.069(9) 0.043(3) 0.043(7) 0.014(4) -0.013(4) 0.014(5)
C70 0.061(7) 0.0261(19) 0.147(13) -0.018(6) -0.025(6) 0.017(4)
C71 0.064(4) 0.048(3) 0.078(4) 0.014(3) 0.031(3) 0.032(3)
C69' 0.069(9) 0.043(3) 0.043(7) 0.014(4) -0.013(4) 0.014(5)
C70' 0.061(7) 0.0261(19) 0.147(13) -0.018(6) -0.025(6) 0.017(4)
C71' 0.064(4) 0.048(3) 0.078(4) 0.014(3) 0.031(3) 0.032(3)

loop_
_atom_type_symbol
_atom_type_description
_atom_type_scat_dispersion_real
_atom_type_scat_dispersion_imag
_atom_type_scat_source
C C 0.0033 0.0016 'International Tables Vol C Tables 4.2.6.8 and 6.1.1.4'
H H 0.0000 0.0000 'International Tables Vol C Tables 4.2.6.8 and 6.1.1.4'
O O 0.0106 0.0060 'International Tables Vol C Tables 4.2.6.8 and 6.1.1.4'
F F 0.0171 0.0103 'International Tables Vol C Tables 4.2.6.8 and 6.1.1.4'
Al Al 0.0645 0.0514 'International Tables Vol C Tables 4.2.6.8 and 6.1.1.4'
Cl Cl 0.1484 0.1585 'International Tables Vol C Tables 4.2.6.8 and 6.1.1.4'

loop_
_geom_angle_atom_site_label_1
_geom_angle_atom_site_label_2
_geom_angle_atom_site_label_3
_geom_angle
O1 Al1 O2 115.35(9)
O1 Al1 O3 100.77(9)
O2 Al1 O3 101.37(9)
O1 Al1 C36 116.32(13)
O2 Al1 C36 115.70(12)
O3 Al1 C36 103.87(12)
O4 Al2 O5 114.48(9)
O4 Al2 O6 102.80(9)
O5 Al2 O6 101.19(9)
O4 Al2 C76 114.12(12)
O5 Al2 C76 118.00(12)
O6 Al2 C76 103.16(11)
C1 O1 Al1 141.71(17)
C15 O2 Al1 137.21(16)
C40 O3 C37' 81.2(7)
C40 O3 C37 110.5(3)
C37' O3 C37 29.4(6)
C40 O3 C40' 21.4(7)
C37' O3 C40' 101.1(9)
C37 O3 C40' 130.0(6)
C40 O3 Al1 123.9(2)
C37' O3 Al1 135.9(8)
C37 O3 Al1 114.3(2)
C40' O3 Al1 111.9(7)
C41 O4 Al2 146.13(16)
C59 O5 Al2 133.81(16)
C77 O6 C80 109.9(2)
C77 O6 Al2 129.75(17)
C80 O6 Al2 120.26(15)
O1 C1 C2 118.7(2)
O1 C1 C6 120.6(2)
C2 C1 C6 120.6(2)
C3 C2 C1 117.9(2)
C3 C2 C20 120.7(2)
C1 C2 C20 121.4(2)
C4 C3 C2 123.1(2)
C4 C3 H3A 118.4
C2 C3 H3A 118.4
C5 C4 C3 116.7(2)
C5 C4 C24 120.2(2)
C3 C4 C24 123.2(2)
C4 C5 C6 123.0(2)
C4 C5 H5A 118.5
C6 C5 H5A 118.5
C5 C6 C1 118.5(2)
C5 C6 C7 121.2(2)
C1 C6 C7 119.9(2)
C6 C7 C8 117.19(19)
C6 C7 C14 105.65(18)
C8 C7 C14 112.74(19)
C6 C7 H7A 106.9
C8 C7 H7A 106.9
C14 C7 H7A 106.9
C9 C8 C13 112.7(2)
C9 C8 C7 125.3(2)
C13 C8 C7 121.7(2)
F1 C9 C10 115.3(2)
F1 C9 C8 120.2(2)
C10 C9 C8 124.5(2)
C11 C10 C9 119.2(2)
C11 C10 H10A 120.4
C9 C10 H10A 120.4
C12 C11 C10 119.4(2)
C12 C11 H11A 120.3
C10 C11 H11A 120.3
C11 C12 C13 119.9(3)
C11 C12 H12A 120.1
C13 C12 H12A 120.1
C12 C13 C8 123.5(2)
C12 C13 Cl1 115.9(2)
C8 C13 Cl1 120.50(19)
C19 C14 C15 119.6(2)
C19 C14 C7 120.0(2)
C15 C14 C7 120.4(2)
O2 C15 C14 120.6(2)
O2 C15 C16 119.3(2)
C14 C15 C16 120.0(2)
C17 C16 C15 117.3(2)
C17 C16 C28 121.5(2)
C15 C16 C28 121.2(2)
C18 C17 C16 123.9(2)
C18 C17 H17A 118.1
C16 C17 H17A 118.1
C17 C18 C19 117.1(2)
C17 C18 C32 123.5(2)
C19 C18 C32 119.4(2)
C14 C19 C18 122.2(2)
C14 C19 H19A 118.9
C18 C19 H19A 118.9
C21 C20 C2 112.2(2)
C21 C20 C23 106.6(2)
C2 C20 C23 109.5(2)
C21 C20 C22 107.4(2)
C2 C20 C22 111.7(2)
C23 C20 C22 109.2(2)
C20 C21 H21A 109.5
C20 C21 H21B 109.5
H21A C21 H21B 109.5
C20 C21 H21C 109.5
H21A C21 H21C 109.5
H21B C21 H21C 109.5
C20 C22 H22A 109.5
C20 C22 H22B 109.5
H22A C22 H22B 109.5
C20 C22 H22C 109.5
H22A C22 H22C 109.5
H22B C22 H22C 109.5
C20 C23 H23A 109.5
C20 C23 H23B 109.5
H23A C23 H23B 109.5
C20 C23 H23C 109.5
H23A C23 H23C 109.5
H23B C23 H23C 109.5
C27 C24 C26 108.7(2)
C27 C24 C25 110.0(3)
C26 C24 C25 107.5(2)
C27 C24 C4 109.3(2)
C26 C24 C4 112.3(2)
C25 C24 C4 108.9(2)
C24 C25 H25A 109.5
C24 C25 H25B 109.5
H25A C25 H25B 109.5
C24 C25 H25C 109.5
H25A C25 H25C 109.5
H25B C25 H25C 109.5
C24 C26 H26A 109.5
C24 C26 H26B 109.5
H26A C26 H26B 109.5
C24 C26 H26C 109.5
H26A C26 H26C 109.5
H26B C26 H26C 109.5
C24 C27 H27A 109.5
C24 C27 H27B 109.5
H27A C27 H27B 109.5
C24 C27 H27C 109.5
H27A C27 H27C 109.5
H27B C27 H27C 109.5
C29 C28 C31 107.3(2)
C29 C28 C30 107.3(2)
C31 C28 C30 109.4(2)
C29 C28 C16 111.6(2)
C31 C28 C16 109.8(2)
C30 C28 C16 111.2(2)
C28 C29 H29A 109.5
C28 C29 H29B 109.5
H29A C29 H29B 109.5
C28 C29 H29C 109.5
H29A C29 H29C 109.5
H29B C29 H29C 109.5
C28 C30 H30A 109.5
C28 C30 H30B 109.5
H30A C30 H30B 109.5
C28 C30 H30C 109.5
H30A C30 H30C 109.5
H30B C30 H30C 109.5
C28 C31 H31A 109.5
C28 C31 H31B 109.5
H31A C31 H31B 109.5
C28 C31 H31C 109.5
H31A C31 H31C 109.5
H31B C31 H31C 109.5
C34 C32 C35 108.3(2)
C34 C32 C33 108.0(3)
C35 C32 C33 108.9(3)
C34 C32 C18 110.3(2)
C35 C32 C18 112.7(2)
C33 C32 C18 108.6(2)
C32 C33 H33A 109.5
C32 C33 H33B 109.5
H33A C33 H33B 109.5
C32 C33 H33C 109.5
H33A C33 H33C 109.5
H33B C33 H33C 109.5
C32 C34 H34A 109.5
C32 C34 H34B 109.5
H34A C34 H34B 109.5
C32 C34 H34C 109.5
H34A C34 H34C 109.5
H34B C34 H34C 109.5
C32 C35 H35A 109.5
C32 C35 H35B 109.5
H35A C35 H35B 109.5
C32 C35 H35C 109.5
H35A C35 H35C 109.5
H35B C35 H35C 109.5
Al1 C36 H36A 109.5
Al1 C36 H36B 109.5
H36A C36 H36B 109.5
Al1 C36 H36C 109.5
H36A C36 H36C 109.5
H36B C36 H36C 109.5
O4 C41 C46 120.7(2)
O4 C41 C42 120.0(2)
C46 C41 C42 119.3(2)
C43 C42 C41 117.9(2)
C43 C42 C60 121.7(2)
C41 C42 C60 120.3(2)
C42 C43 C44 123.7(2)
C42 C43 H43A 118.1
C44 C43 H43A 118.1
C45 C44 C43 117.0(2)
C45 C44 C64 123.0(2)
C43 C44 C64 120.0(2)
C44 C45 C46 121.7(2)
C44 C45 H45A 119.2
C46 C45 H45A 119.2
C45 C46 C41 120.3(2)
C45 C46 C47 120.2(2)
C41 C46 C47 119.5(2)
C54 C47 C48 119.4(2)
C54 C47 C46 106.9(2)
C48 C47 C46 112.0(2)
C54 C47 H47A 105.9
C48 C47 H47A 105.9
C46 C47 H47A 105.9
C53 C48 C49 112.7(2)
C53 C48 C47 127.6(2)
C49 C48 C47 119.7(2)
C50 C49 C48 124.9(3)
C50 C49 Cl2 115.0(2)
C48 C49 Cl2 120.1(2)
C49 C50 C51 119.0(3)
C49 C50 H50A 120.5
C51 C50 H50A 120.5
C52 C51 C50 119.2(3)
C52 C51 H51A 120.4
C50 C51 H51A 120.4
C51 C52 C53 120.1(3)
C51 C52 H52A 120.0
C53 C52 H52A 120.0
F2 C53 C52 116.2(3)
F2 C53 C48 120.0(2)
C52 C53 C48 123.8(3)
C55 C54 C59 118.7(2)
C55 C54 C47 120.8(2)
C59 C54 C47 120.1(2)
C56 C55 C54 122.6(2)
C56 C55 H55A 118.7
C54 C55 H55A 118.7
C57 C56 C55 116.9(2)
C57 C56 C68 122.8(3)
C55 C56 C68 120.3(2)
C56 C57 C58 124.0(3)
C56 C57 H57A 118.0
C58 C57 H57A 118.0
C57 C58 C59 117.1(2)
C57 C58 C72 121.0(3)
C59 C58 C72 121.9(2)
O5 C59 C54 119.8(2)
O5 C59 C58 119.6(2)
C54 C59 C58 120.6(2)
C61 C60 C62 110.2(3)
C61 C60 C63 107.3(3)
C62 C60 C63 107.1(3)
C61 C60 C42 109.0(2)
C62 C60 C42 111.7(2)
C63 C60 C42 111.4(2)
C60 C61 H61A 109.5
C60 C61 H61B 109.5
H61A C61 H61B 109.5
C60 C61 H61C 109.5
H61A C61 H61C 109.5
H61B C61 H61C 109.5
C60 C62 H62A 109.5
C60 C62 H62B 109.5
H62A C62 H62B 109.5
C60 C62 H62C 109.5
H62A C62 H62C 109.5
H62B C62 H62C 109.5
C60 C63 H63A 109.5
C60 C63 H63B 109.5
H63A C63 H63B 109.5
C60 C63 H63C 109.5
H63A C63 H63C 109.5
H63B C63 H63C 109.5
C67 C64 C65 110.4(3)
C67 C64 C66 107.4(3)
C65 C64 C66 108.5(3)
C67 C64 C44 111.9(2)
C65 C64 C44 109.2(2)
C66 C64 C44 109.4(2)
C64 C65 H65A 109.5
C64 C65 H65B 109.5
H65A C65 H65B 109.5
C64 C65 H65C 109.5
H65A C65 H65C 109.5
H65B C65 H65C 109.5
C64 C66 H66A 109.5
C64 C66 H66B 109.5
H66A C66 H66B 109.5
C64 C66 H66C 109.5
H66A C66 H66C 109.5
H66B C66 H66C 109.5
C64 C67 H67A 109.5
C64 C67 H67B 109.5
H67A C67 H67B 109.5
C64 C67 H67C 109.5
H67A C67 H67C 109.5
H67B C67 H67C 109.5
C70 C68 C69' 118.5(13)
C70 C68 C71 63.4(10)
C69' C68 C71 130.5(7)
C70 C68 C56 114.2(10)
C69' C68 C56 108.4(6)
C71 C68 C56 114.8(4)
C70 C68 C70' 30.0(11)
C69' C68 C70' 95.9(7)
C71 C68 C70' 92.9(7)
C56 C68 C70' 108.1(4)
C70 C68 C71' 102.3(9)
C69' C68 C71' 103.1(5)
C71 C68 C71' 40.4(5)
C56 C68 C71' 109.3(3)
C70' C68 C71' 129.5(5)
C70 C68 C69 127.0(17)
C69' C68 C69 19.7(12)
C71 C68 C69 115.0(12)
C56 C68 C69 112.9(13)
C70' C68 C69 111.1(12)
C71' C68 C69 83.6(9)
C74 C72 C75 106.7(3)
C74 C72 C58 111.3(2)
C75 C72 C58 111.9(2)
C74 C72 C73 110.1(3)
C75 C72 C73 107.3(3)
C58 C72 C73 109.3(2)
C72 C73 H73A 109.5
C72 C73 H73B 109.5
H73A C73 H73B 109.5
C72 C73 H73C 109.5
H73A C73 H73C 109.5
H73B C73 H73C 109.5
C72 C74 H74A 109.5
C72 C74 H74B 109.5
H74A C74 H74B 109.5
C72 C74 H74C 109.5
H74A C74 H74C 109.5
H74B C74 H74C 109.5
C72 C75 H75A 109.5
C72 C75 H75B 109.5
H75A C75 H75B 109.5
C72 C75 H75C 109.5
H75A C75 H75C 109.5
H75B C75 H75C 109.5
Al2 C76 H76A 109.5
Al2 C76 H76B 109.5
H76A C76 H76B 109.5
Al2 C76 H76C 109.5
H76A C76 H76C 109.5
H76B C76 H76C 109.5
O6 C77 C78 104.0(2)
O6 C77 H77A 111.0
C78 C77 H77A 111.0
O6 C77 H77B 111.0
C78 C77 H77B 111.0
H77A C77 H77B 109.0
C79 C78 C77 103.7(3)
C79 C78 H78A 111.0
C77 C78 H78A 111.0
C79 C78 H78B 111.0
C77 C78 H78B 111.0
H78A C78 H78B 109.0
C78 C79 C80 105.5(3)
C78 C79 H79A 110.6
C80 C79 H79A 110.6
C78 C79 H79B 110.6
C80 C79 H79B 110.6
H79A C79 H79B 108.8
O6 C80 C79 104.7(2)
O6 C80 H80A 110.8
C79 C80 H80A 110.8
O6 C80 H80B 110.8
C79 C80 H80B 110.8
H80A C80 H80B 108.9
C38 C37 O3 101.8(3)
C38 C37 H37A 111.4
O3 C37 H37A 111.4
C38 C37 H37B 111.4
O3 C37 H37B 111.4
H37A C37 H37B 109.3
C39 C38 C37 103.9(4)
C39 C38 H38A 111.0
C37 C38 H38A 111.0
C39 C38 H38B 111.0
C37 C38 H38B 111.0
H38A C38 H38B 109.0
C38 C39 C40 102.2(5)
C38 C39 H39A 111.3
C40 C39 H39A 111.3
C38 C39 H39B 111.3
C40 C39 H39B 111.3
H39A C39 H39B 109.2
O3 C40 C39 106.2(4)
O3 C40 H40A 110.5
C39 C40 H40A 110.5
O3 C40 H40B 110.5
C39 C40 H40B 110.5
H40A C40 H40B 108.7
C38' C37' O3 109.8(17)
C38' C37' H37C 109.7
O3 C37' H37C 109.7
C38' C37' H37D 109.7
O3 C37' H37D 109.7
H37C C37' H37D 108.2
C37' C38' C39' 115(2)
C37' C38' H38C 108.5
C39' C38' H38C 108.5
C37' C38' H38D 108.5
C39' C38' H38D 108.5
H38C C38' H38D 107.5
C38' C39' C40' 97.7(16)
C38' C39' H39C 112.2
C40' C39' H39C 112.2
C38' C39' H39D 112.2
C40' C39' H39D 112.2
H39C C39' H39D 109.8
C39' C40' O3 101.8(12)
C39' C40' H40C 111.4
O3 C40' H40C 111.4
C39' C40' H40D 111.4
O3 C40' H40D 111.4
H40C C40' H40D 109.3
C68 C69 H69A 109.5
C68 C69 H69B 109.5
H69A C69 H69B 109.5
C68 C69 H69C 109.5
H69A C69 H69C 109.5
H69B C69 H69C 109.5
C68 C70 H70A 109.5
C68 C70 H70B 109.5
H70A C70 H70B 109.5
C68 C70 H70C 109.5
H70A C70 H70C 109.5
H70B C70 H70C 109.5
C68 C71 H71A 109.5
C68 C71 H71B 109.5
H71A C71 H71B 109.5
C68 C71 H71C 109.5
H71A C71 H71C 109.5
H71B C71 H71C 109.5
C68 C69' H69D 109.5
C68 C69' H69E 109.5
H69D C69' H69E 109.5
C68 C69' H69F 109.5
H69D C69' H69F 109.5
H69E C69' H69F 109.5
C68 C70' H70D 109.5
C68 C70' H70E 109.5
H70D C70' H70E 109.5
C68 C70' H70F 109.5
H70D C70' H70F 109.5
H70E C70' H70F 109.5
C68 C71' H71D 109.5
C68 C71' H71E 109.5
H71D C71' H71E 109.5
C68 C71' H71F 109.5
H71D C71' H71F 109.5
H71E C71' H71F 109.5

loop_
_geom_bond_atom_site_label_1
_geom_bond_atom_site_label_2
_geom_bond_distance
Al1 O1 1.7174(19)
Al1 O2 1.7188(19)
Al1 O3 1.886(2)
Al1 C36 1.939(3)
Al2 O4 1.7209(19)
Al2 O5 1.7228(18)
Al2 O6 1.890(2)
Al2 C76 1.939(3)
F1 C9 1.353(3)
F2 C53 1.341(3)
Cl1 C13 1.748(3)
Cl2 C49 1.756(3)
O1 C1 1.360(3)
O2 C15 1.354(3)
O3 C40 1.399(5)
O3 C37' 1.423(15)
O3 C37 1.513(4)
O3 C40' 1.688(19)
O4 C41 1.350(3)
O5 C59 1.371(3)
O6 C77 1.467(3)
O6 C80 1.474(3)
C1 C2 1.403(4)
C1 C6 1.404(3)
C2 C3 1.399(4)
C2 C20 1.542(4)
C3 C4 1.396(3)
C3 H3A 0.9500
C4 C5 1.385(3)
C4 C24 1.539(3)
C5 C6 1.389(3)
C5 H5A 0.9500
C6 C7 1.531(3)
C7 C8 1.539(3)
C7 C14 1.545(3)
C7 H7A 1.0000
C8 C9 1.391(3)
C8 C13 1.400(4)
C9 C10 1.385(4)
C10 C11 1.376(4)
C10 H10A 0.9500
C11 C12 1.355(4)
C11 H11A 0.9500
C12 C13 1.397(4)
C12 H12A 0.9500
C14 C19 1.387(3)
C14 C15 1.407(3)
C15 C16 1.415(3)
C16 C17 1.398(3)
C16 C28 1.544(3)
C17 C18 1.385(3)
C17 H17A 0.9500
C18 C19 1.391(3)
C18 C32 1.537(3)
C19 H19A 0.9500
C20 C21 1.532(4)
C20 C23 1.544(4)
C20 C22 1.550(4)
C21 H21A 0.9800
C21 H21B 0.9800
C21 H21C 0.9800
C22 H22A 0.9800
C22 H22B 0.9800
C22 H22C 0.9800
C23 H23A 0.9800
C23 H23B 0.9800
C23 H23C 0.9800
C24 C27 1.522(4)
C24 C26 1.535(4)
C24 C25 1.536(4)
C25 H25A 0.9800
C25 H25B 0.9800
C25 H25C 0.9800
C26 H26A 0.9800
C26 H26B 0.9800
C26 H26C 0.9800
C27 H27A 0.9800
C27 H27B 0.9800
C27 H27C 0.9800
C28 C29 1.529(4)
C28 C31 1.537(4)
C28 C30 1.536(4)
C29 H29A 0.9800
C29 H29B 0.9800
C29 H29C 0.9800
C30 H30A 0.9800
C30 H30B 0.9800
C30 H30C 0.9800
C31 H31A 0.9800
C31 H31B 0.9800
C31 H31C 0.9800
C32 C34 1.516(4)
C32 C35 1.526(4)
C32 C33 1.534(4)
C33 H33A 0.9800
C33 H33B 0.9800
C33 H33C 0.9800
C34 H34A 0.9800
C34 H34B 0.9800
C34 H34C 0.9800
C35 H35A 0.9800
C35 H35B 0.9800
C35 H35C 0.9800
C36 H36A 0.9800
C36 H36B 0.9800
C36 H36C 0.9800
C41 C46 1.404(3)
C41 C42 1.415(3)
C42 C43 1.381(4)
C42 C60 1.550(4)
C43 C44 1.401(4)
C43 H43A 0.9500
C44 C45 1.384(3)
C44 C64 1.540(3)
C45 C46 1.388(3)
C45 H45A 0.9500
C46 C47 1.534(3)
C47 C54 1.522(3)
C47 C48 1.535(3)
C47 H47A 1.0000
C48 C53 1.403(3)
C48 C49 1.399(4)
C49 C50 1.378(4)
C50 C51 1.383(5)
C50 H50A 0.9500
C51 C52 1.366(5)
C51 H51A 0.9500
C52 C53 1.383(4)
C52 H52A 0.9500
C54 C55 1.398(3)
C54 C59 1.403(3)
C55 C56 1.387(4)
C55 H55A 0.9500
C56 C57 1.387(4)
C56 C68 1.547(3)
C57 C58 1.395(4)
C57 H57A 0.9500
C58 C59 1.417(4)
C58 C72 1.539(4)
C60 C61 1.533(4)
C60 C62 1.539(4)
C60 C63 1.546(4)
C61 H61A 0.9800
C61 H61B 0.9800
C61 H61C 0.9800
C62 H62A 0.9800
C62 H62B 0.9800
C62 H62C 0.9800
C63 H63A 0.9800
C63 H63B 0.9800
C63 H63C 0.9800
C64 C67 1.514(4)
C64 C65 1.529(4)
C64 C66 1.540(4)
C65 H65A 0.9800
C65 H65B 0.9800
C65 H65C 0.9800
C66 H66A 0.9800
C66 H66B 0.9800
C66 H66C 0.9800
C67 H67A 0.9800
C67 H67B 0.9800
C67 H67C 0.9800
C68 C70 1.42(2)
C68 C69' 1.572(15)
C68 C71 1.488(11)
C68 C70' 1.578(12)
C68 C71' 1.589(7)
C68 C69 1.44(3)
C72 C74 1.524(4)
C72 C75 1.537(4)
C72 C73 1.536(4)
C73 H73A 0.9800
C73 H73B 0.9800
C73 H73C 0.9800
C74 H74A 0.9800
C74 H74B 0.9800
C74 H74C 0.9800
C75 H75A 0.9800
C75 H75B 0.9800
C75 H75C 0.9800
C76 H76A 0.9800
C76 H76B 0.9800
C76 H76C 0.9800
C77 C78 1.507(4)
C77 H77A 0.9900
C77 H77B 0.9900
C78 C79 1.491(5)
C78 H78A 0.9900
C78 H78B 0.9900
C79 C80 1.505(4)
C79 H79A 0.9900
C79 H79B 0.9900
C80 H80A 0.9900
C80 H80B 0.9900
C37 C38 1.502(6)
C37 H37A 0.9900
C37 H37B 0.9900
C38 C39 1.500(9)
C38 H38A 0.9900
C38 H38B 0.9900
C39 C40 1.542(8)
C39 H39A 0.9900
C39 H39B 0.9900
C40 H40A 0.9900
C40 H40B 0.9900
C37' C38' 1.33(3)
C37' H37C 0.9900
C37' H37D 0.9900
C38' C39' 1.46(4)
C38' H38C 0.9900
C38' H38D 0.9900
C39' C40' 1.51(2)
C39' H39C 0.9900
C39' H39D 0.9900
C40' H40C 0.9900
C40' H40D 0.9900
C69 H69A 0.9800
C69 H69B 0.9800
C69 H69C 0.9800
C70 H70A 0.9800
C70 H70B 0.9800
C70 H70C 0.9800
C71 H71A 0.9800
C71 H71B 0.9800
C71 H71C 0.9800
C69' H69D 0.9800
C69' H69E 0.9800
C69' H69F 0.9800
C70' H70D 0.9800
C70' H70E 0.9800
C70' H70F 0.9800
C71' H71D 0.9800
C71' H71E 0.9800
C71' H71F 0.9800
